data_7218514
loop_
_publ_author_name
'Dai, Xi'
'Zhang, Tao'
'Li, Yun'
'Yan, Tao'
'Wang, Peng-Chong'
'Miao, Jun-Ying'
'Zhao, Bao-Xiang'

_publ_section_title
;
 An effective fluorescent probe detects glutathione from other sulfhydryl
 compounds in aqueous solution and its living cell imaging
;
_journal_name_full 'RSC Adv.'
_journal_paper_doi 10.1039/C4RA09712B
_journal_year 2014
_chemical_formula_sum 'C28 H22 N2 O2'
_chemical_formula_weight 418.48
_chemical_name_systematic
; 
 ? 
;
_space_group_IT_number 2
_symmetry_cell_setting triclinic
_symmetry_space_group_name_Hall '-P 1'
_symmetry_space_group_name_H-M 'P -1'
_atom_sites_solution_hydrogens geom
_atom_sites_solution_primary direct
_atom_sites_solution_secondary difmap
_audit_creation_method SHELXL-97
_cell_angle_alpha 91.060(4)
_cell_angle_beta 101.971(3)
_cell_angle_gamma 109.109(4)
_cell_formula_units_Z 2
_cell_length_a 8.8350(19)
_cell_length_b 11.026(2)
_cell_length_c 12.387(3)
_cell_measurement_reflns_used 1180
_cell_measurement_temperature 293(2)
_cell_measurement_theta_max 22.038
_cell_measurement_theta_min 2.467
_cell_volume 1110.5(4)
_computing_structure_refinement 'SHELXL-97 (Sheldrick, 1997)'
_computing_structure_solution 'SHELXS-97 (Sheldrick, 1990)'
_diffrn_ambient_temperature 293(2)
_diffrn_measured_fraction_theta_full 0.991
_diffrn_measured_fraction_theta_max 0.991
_diffrn_radiation_monochromator graphite
_diffrn_radiation_source 'fine-focus sealed tube'
_diffrn_radiation_type MoK\a
_diffrn_radiation_wavelength 0.71073
_diffrn_reflns_av_R_equivalents 0.0206
_diffrn_reflns_av_sigmaI/netI 0.0448
_diffrn_reflns_limit_h_max 5
_diffrn_reflns_limit_h_min -10
_diffrn_reflns_limit_k_max 13
_diffrn_reflns_limit_k_min -11
_diffrn_reflns_limit_l_max 14
_diffrn_reflns_limit_l_min -13
_diffrn_reflns_number 5568
_diffrn_reflns_theta_full 25.00
_diffrn_reflns_theta_max 25.00
_diffrn_reflns_theta_min 1.96
_exptl_absorpt_coefficient_mu 0.079
_exptl_absorpt_correction_T_max 0.9937
_exptl_absorpt_correction_T_min 0.9906
_exptl_absorpt_correction_type multi-scan
_exptl_absorpt_process_details SADABS
_exptl_crystal_density_diffrn 1.252
_exptl_crystal_density_method 'not measured'
_exptl_crystal_description block
_exptl_crystal_F_000 440
_exptl_crystal_size_max 0.12
_exptl_crystal_size_mid 0.10
_exptl_crystal_size_min 0.08
_refine_diff_density_max 0.233
_refine_diff_density_min -0.170
_refine_diff_density_rms 0.033
_refine_ls_extinction_method none
_refine_ls_goodness_of_fit_ref 1.020
_refine_ls_hydrogen_treatment mixed
_refine_ls_matrix_type full
_refine_ls_number_parameters 289
_refine_ls_number_reflns 3877
_refine_ls_number_restraints 0
_refine_ls_restrained_S_all 1.020
_refine_ls_R_factor_all 0.0861
_refine_ls_R_factor_gt 0.0498
_refine_ls_shift/su_max 0.003
_refine_ls_shift/su_mean 0.000
_refine_ls_structure_factor_coef Fsqd
_refine_ls_weighting_details 'calc w=1/[\s^2^(Fo^2^)+(0.0550P)^2^+0.1794P] where P=(Fo^2^+2Fc^2^)/3'
_refine_ls_weighting_scheme calc
_refine_ls_wR_factor_gt 0.1155
_refine_ls_wR_factor_ref 0.1373
_reflns_number_gt 2404
_reflns_number_total 3877
_reflns_threshold_expression >2sigma(I)
_cod_data_source_file c4ra09712b2.cif
_cod_data_source_block p
_cod_depositor_comments
;
The following automatic conversions were performed:

'_symmetry_cell_setting' value 'Triclinic' changed to 'triclinic'
according to
/usr/data/users/saulius/crontab/automatic-downloads/rss-feeds/RSC/lib/dictionaries/cif_core.dic
dictionary named 'cif_core.dic' version 2.4.2 from 2011-04-26.

Automatic conversion script
Id: cif_fix_values 2827 2014-09-09 07:05:25Z andrius 
;
_cod_original_sg_symbol_H-M P-1
_cod_database_code 7218514

loop_
_symmetry_equiv_pos_as_xyz
'x, y, z'
'-x, -y, -z'

loop_
_atom_site_label
_atom_site_type_symbol
_atom_site_fract_x
_atom_site_fract_y
_atom_site_fract_z
_atom_site_U_iso_or_equiv
_atom_site_adp_type
_atom_site_occupancy
_atom_site_symmetry_multiplicity
_atom_site_calc_flag
_atom_site_refinement_flags
O1 O 0.13776(18) 0.85300(13) 0.58603(11) 0.0521(4) Uani 1 1 d .
O2 O -0.0654(2) 0.72219(16) 0.65668(13) 0.0675(5) Uani 1 1 d .
N1 N -0.0760(2) 0.71799(18) 0.39302(14) 0.0520(5) Uani 1 1 d .
N2 N -0.1860(2) 0.6856(2) 0.29184(14) 0.0606(5) Uani 1 1 d .
C15 C 0.0275(3) 0.6574(2) 0.39614(17) 0.0467(5) Uani 1 1 d .
C11 C -0.0017(3) 0.8248(2) 0.62515(17) 0.0518(6) Uani 1 1 d .
C1 C 0.2076(3) 0.7563(2) 0.58338(18) 0.0478(5) Uani 1 1 d .
C2 C 0.1596(3) 0.6669(2) 0.49266(17) 0.0462(5) Uani 1 1 d .
C23 C -0.0906(3) 0.6733(2) 0.11833(17) 0.0522(6) Uani 1 1 d .
C5 C 0.4128(3) 0.6668(2) 0.67675(19) 0.0561(6) Uani 1 1 d .
C22 C -0.1463(3) 0.6040(2) 0.21534(17) 0.0530(6) Uani 1 1 d .
H22 H -0.2415 0.5258 0.1881 0.064 Uiso 1 1 calc R
C3 C 0.2452(3) 0.5778(2) 0.49473(19) 0.0549(6) Uani 1 1 d .
H3 H 0.2180 0.5179 0.4338 0.066 Uiso 1 1 calc R
C6 C 0.3332(3) 0.7597(2) 0.67680(18) 0.0533(6) Uani 1 1 d .
C16 C -0.3252(3) 0.7222(2) 0.27378(19) 0.0551(6) Uani 1 1 d .
C14 C -0.0086(3) 0.5698(2) 0.29216(17) 0.0541(6) Uani 1 1 d .
H14A H -0.0455 0.4798 0.3066 0.065 Uiso 1 1 calc R
H14B H 0.0875 0.5874 0.2607 0.065 Uiso 1 1 calc R
C4 C 0.3662(3) 0.5771(2) 0.5832(2) 0.0587(6) Uani 1 1 d .
H4 H 0.4185 0.5166 0.5817 0.070 Uiso 1 1 calc R
C28 C -0.1095(4) 0.6057(3) 0.0191(2) 0.0854(9) Uani 1 1 d .
H28 H -0.1645 0.5172 0.0092 0.102 Uiso 1 1 calc R
C12 C -0.0565(3) 0.9374(2) 0.62411(19) 0.0598(6) Uani 1 1 d .
H12 H 0.0105 1.0155 0.6066 0.072 Uiso 1 1 calc R
C17 C -0.3621(3) 0.7809(3) 0.3592(2) 0.0670(7) Uani 1 1 d .
H17 H -0.2941 0.7950 0.4298 0.080 Uiso 1 1 calc R
C21 C -0.4303(3) 0.6984(3) 0.1696(2) 0.0733(7) Uani 1 1 d .
H21 H -0.4096 0.6565 0.1113 0.088 Uiso 1 1 calc R
C7 C 0.3817(3) 0.8513(3) 0.7702(2) 0.0677(7) Uani 1 1 d .
H7 H 0.3329 0.9143 0.7707 0.081 Uiso 1 1 calc R
C24 C -0.0115(3) 0.8043(3) 0.1288(2) 0.0701(7) Uani 1 1 d .
H24 H -0.0002 0.8517 0.1946 0.084 Uiso 1 1 calc R
C27 C -0.0459(5) 0.6699(5) -0.0676(3) 0.1093(13) Uani 1 1 d .
H27 H -0.0586 0.6244 -0.1347 0.131 Uiso 1 1 calc R
C10 C 0.5356(3) 0.6672(3) 0.7714(2) 0.0711(7) Uani 1 1 d .
H10 H 0.5884 0.6066 0.7724 0.085 Uiso 1 1 calc R
C20 C -0.5669(3) 0.7378(3) 0.1534(3) 0.0867(9) Uani 1 1 d .
H20 H -0.6370 0.7229 0.0836 0.104 Uiso 1 1 calc R
C8 C 0.5000(4) 0.8475(3) 0.8593(2) 0.0825(8) Uani 1 1 d .
H8 H 0.5299 0.9074 0.9205 0.099 Uiso 1 1 calc R
C9 C 0.5769(3) 0.7546(3) 0.8599(2) 0.0839(9) Uani 1 1 d .
H9 H 0.6567 0.7530 0.9215 0.101 Uiso 1 1 calc R
C19 C -0.5997(4) 0.7980(3) 0.2385(3) 0.0928(10) Uani 1 1 d .
H19 H -0.6908 0.8247 0.2265 0.111 Uiso 1 1 calc R
C18 C -0.4974(4) 0.8188(3) 0.3416(3) 0.0875(9) Uani 1 1 d .
H18 H -0.5200 0.8590 0.3999 0.105 Uiso 1 1 calc R
C25 C 0.0518(4) 0.8676(4) 0.0445(3) 0.0989(11) Uani 1 1 d .
H25 H 0.1059 0.9563 0.0537 0.119 Uiso 1 1 calc R
C13 C -0.1960(4) 0.9308(3) 0.6469(2) 0.0795(8) Uani 1 1 d .
H13A H -0.2643 0.8533 0.6645 0.095 Uiso 1 1 calc R
H13B H -0.2275 1.0035 0.6456 0.095 Uiso 1 1 calc R
C26 C 0.0339(5) 0.7991(5) -0.0515(3) 0.1166(14) Uani 1 1 d .
H26 H 0.0775 0.8415 -0.1081 0.140 Uiso 1 1 calc R

loop_
_atom_site_aniso_label
_atom_site_aniso_U_11
_atom_site_aniso_U_22
_atom_site_aniso_U_33
_atom_site_aniso_U_23
_atom_site_aniso_U_13
_atom_site_aniso_U_12
O1 0.0543(10) 0.0491(9) 0.0558(9) 0.0102(7) 0.0137(8) 0.0201(8)
O2 0.0853(13) 0.0563(10) 0.0731(11) 0.0207(9) 0.0370(10) 0.0275(9)
N1 0.0504(12) 0.0688(12) 0.0426(10) 0.0106(9) 0.0110(9) 0.0272(10)
N2 0.0569(13) 0.0940(15) 0.0417(11) 0.0053(10) 0.0075(9) 0.0422(12)
C15 0.0457(13) 0.0508(13) 0.0477(12) 0.0109(10) 0.0135(10) 0.0196(11)
C11 0.0612(16) 0.0555(14) 0.0417(12) 0.0066(11) 0.0131(11) 0.0227(12)
C1 0.0438(13) 0.0490(13) 0.0524(13) 0.0132(10) 0.0118(10) 0.0171(10)
C2 0.0429(12) 0.0513(13) 0.0480(12) 0.0128(10) 0.0120(10) 0.0194(10)
C23 0.0517(14) 0.0691(16) 0.0405(12) 0.0030(11) 0.0028(10) 0.0314(12)
C5 0.0436(13) 0.0675(15) 0.0578(14) 0.0206(12) 0.0114(11) 0.0186(12)
C22 0.0524(14) 0.0551(13) 0.0485(13) 0.0033(10) 0.0044(11) 0.0187(11)
C3 0.0555(15) 0.0581(14) 0.0563(14) 0.0113(11) 0.0146(12) 0.0243(12)
C6 0.0441(13) 0.0599(14) 0.0520(14) 0.0158(11) 0.0105(11) 0.0121(11)
C16 0.0450(14) 0.0643(15) 0.0596(14) 0.0193(12) 0.0124(11) 0.0222(12)
C14 0.0599(15) 0.0560(14) 0.0520(13) 0.0122(11) 0.0134(11) 0.0261(12)
C4 0.0526(15) 0.0665(15) 0.0675(16) 0.0222(13) 0.0169(12) 0.0313(12)
C28 0.123(3) 0.106(2) 0.0504(16) 0.0009(15) 0.0078(16) 0.077(2)
C12 0.0704(17) 0.0536(14) 0.0611(15) 0.0043(11) 0.0210(13) 0.0247(13)
C17 0.0543(16) 0.0820(18) 0.0732(17) 0.0093(14) 0.0161(13) 0.0332(14)
C21 0.0571(17) 0.095(2) 0.0671(17) 0.0139(14) 0.0039(13) 0.0306(15)
C7 0.0605(16) 0.0742(17) 0.0587(16) 0.0040(13) 0.0050(13) 0.0150(13)
C24 0.0648(17) 0.0784(18) 0.0609(16) 0.0161(14) 0.0043(13) 0.0217(15)
C27 0.161(4) 0.168(4) 0.0514(18) 0.017(2) 0.031(2) 0.120(3)
C10 0.0530(16) 0.0881(19) 0.0718(18) 0.0302(16) 0.0063(14) 0.0269(14)
C20 0.0563(18) 0.097(2) 0.098(2) 0.0216(18) -0.0075(16) 0.0296(17)
C8 0.0715(19) 0.101(2) 0.0593(17) 0.0010(15) -0.0011(14) 0.0179(17)
C9 0.0626(18) 0.113(2) 0.0644(18) 0.0213(18) -0.0022(14) 0.0233(18)
C19 0.0531(18) 0.096(2) 0.135(3) 0.016(2) 0.015(2) 0.0369(17)
C18 0.0643(19) 0.099(2) 0.110(2) 0.0020(19) 0.0204(18) 0.0429(18)
C25 0.072(2) 0.112(3) 0.107(3) 0.053(2) 0.0121(19) 0.0275(19)
C13 0.080(2) 0.0716(18) 0.095(2) -0.0007(15) 0.0302(17) 0.0308(16)
C26 0.112(3) 0.194(5) 0.088(3) 0.065(3) 0.042(2) 0.096(3)

loop_
_atom_type_symbol
_atom_type_description
_atom_type_scat_dispersion_real
_atom_type_scat_dispersion_imag
_atom_type_scat_source
C C 0.0033 0.0016 'International Tables Vol C Tables 4.2.6.8 and 6.1.1.4'
H H 0.0000 0.0000 'International Tables Vol C Tables 4.2.6.8 and 6.1.1.4'
N N 0.0061 0.0033 'International Tables Vol C Tables 4.2.6.8 and 6.1.1.4'
O O 0.0106 0.0060 'International Tables Vol C Tables 4.2.6.8 and 6.1.1.4'

loop_
_geom_angle_atom_site_label_1
_geom_angle_atom_site_label_2
_geom_angle_atom_site_label_3
_geom_angle
C11 O1 C1 117.28(16)
C15 N1 N2 108.84(17)
N1 N2 C16 120.06(18)
N1 N2 C22 113.25(17)
C16 N2 C22 126.51(19)
N1 C15 C2 123.57(19)
N1 C15 C14 112.79(19)
C2 C15 C14 123.55(19)
O2 C11 O1 123.0(2)
O2 C11 C12 126.9(2)
O1 C11 C12 110.1(2)
C2 C1 O1 121.05(18)
C2 C1 C6 122.9(2)
O1 C1 C6 115.97(19)
C1 C2 C3 116.8(2)
C1 C2 C15 124.79(19)
C3 C2 C15 118.4(2)
C24 C23 C28 117.9(2)
C24 C23 C22 121.1(2)
C28 C23 C22 120.9(2)
C4 C5 C6 118.7(2)
C4 C5 C10 122.5(2)
C6 C5 C10 118.8(2)
N2 C22 C23 112.71(18)
N2 C22 C14 101.43(16)
C23 C22 C14 112.49(19)
N2 C22 H22 110.0
C23 C22 H22 110.0
C14 C22 H22 110.0
C4 C3 C2 122.1(2)
C4 C3 H3 118.9
C2 C3 H3 118.9
C7 C6 C1 122.8(2)
C7 C6 C5 118.8(2)
C1 C6 C5 118.4(2)
C17 C16 C21 119.0(2)
C17 C16 N2 120.7(2)
C21 C16 N2 120.4(2)
C15 C14 C22 102.64(17)
C15 C14 H14A 111.2
C22 C14 H14A 111.2
C15 C14 H14B 111.2
C22 C14 H14B 111.2
H14A C14 H14B 109.2
C3 C4 C5 121.0(2)
C3 C4 H4 119.5
C5 C4 H4 119.5
C23 C28 C27 120.4(3)
C23 C28 H28 119.8
C27 C28 H28 119.8
C13 C12 C11 121.9(2)
C13 C12 H12 119.1
C11 C12 H12 119.1
C18 C17 C16 120.9(3)
C18 C17 H17 119.5
C16 C17 H17 119.5
C16 C21 C20 119.2(3)
C16 C21 H21 120.4
C20 C21 H21 120.4
C8 C7 C6 120.2(3)
C8 C7 H7 119.9
C6 C7 H7 119.9
C23 C24 C25 122.0(3)
C23 C24 H24 119.0
C25 C24 H24 119.0
C26 C27 C28 118.9(3)
C26 C27 H27 120.5
C28 C27 H27 120.5
C9 C10 C5 120.9(3)
C9 C10 H10 119.6
C5 C10 H10 119.6
C19 C20 C21 121.0(3)
C19 C20 H20 119.5
C21 C20 H20 119.5
C7 C8 C9 121.0(3)
C7 C8 H8 119.5
C9 C8 H8 119.5
C10 C9 C8 120.3(3)
C10 C9 H9 119.8
C8 C9 H9 119.8
C20 C19 C18 119.6(3)
C20 C19 H19 120.2
C18 C19 H19 120.2
C19 C18 C17 120.4(3)
C19 C18 H18 119.8
C17 C18 H18 119.8
C26 C25 C24 119.1(3)
C26 C25 H25 120.5
C24 C25 H25 120.5
C12 C13 H13A 120.0
C12 C13 H13B 120.0
H13A C13 H13B 120.0
C25 C26 C27 121.7(4)
C25 C26 H26 119.1
C27 C26 H26 119.1

loop_
_geom_bond_atom_site_label_1
_geom_bond_atom_site_label_2
_geom_bond_distance
O1 C11 1.361(3)
O1 C1 1.399(2)
O2 C11 1.200(3)
N1 C15 1.293(3)
N1 N2 1.376(2)
N2 C16 1.392(3)
N2 C22 1.464(3)
C15 C2 1.462(3)
C15 C14 1.509(3)
C11 C12 1.473(3)
C1 C2 1.379(3)
C1 C6 1.418(3)
C2 C3 1.421(3)
C23 C24 1.373(3)
C23 C28 1.377(3)
C23 C22 1.518(3)
C5 C4 1.408(3)
C5 C6 1.420(3)
C5 C10 1.421(3)
C22 C14 1.537(3)
C22 H22 0.9800
C3 C4 1.365(3)
C3 H3 0.9300
C6 C7 1.418(3)
C16 C17 1.379(3)
C16 C21 1.389(3)
C14 H14A 0.9700
C14 H14B 0.9700
C4 H4 0.9300
C28 C27 1.409(4)
C28 H28 0.9300
C12 C13 1.300(3)
C12 H12 0.9300
C17 C18 1.369(4)
C17 H17 0.9300
C21 C20 1.390(4)
C21 H21 0.9300
C7 C8 1.365(3)
C7 H7 0.9300
C24 C25 1.380(4)
C24 H24 0.9300
C27 C26 1.356(5)
C27 H27 0.9300
C10 C9 1.353(4)
C10 H10 0.9300
C20 C19 1.364(4)
C20 H20 0.9300
C8 C9 1.402(4)
C8 H8 0.9300
C9 H9 0.9300
C19 C18 1.369(4)
C19 H19 0.9300
C18 H18 0.9300
C25 C26 1.349(5)
C25 H25 0.9300
C13 H13A 0.9300
C13 H13B 0.9300
C26 H26 0.9300
